data_2234246
loop_
_publ_author_name
'Baddeley, Thomas C.'
'Wardell, Solange M. S. V.'
'Tiekink, Edward R. T.'
'Wardell, James L.'

_publ_section_title
;
 1,3-Diphenyl-4,5-dihydro-1<i>H</i>-pyrazol-5-one
;
_journal_coeditor_code HG5186
_journal_issue 4
_journal_name_full 'Acta Crystallographica Section E'
_journal_page_first o1016
_journal_page_last o1017
_journal_paper_doi 10.1107/S1600536812009567
_journal_volume 68
_journal_year 2012
_chemical_formula_iupac 'C15 H12 N2 O'
_chemical_formula_moiety 'C15 H12 N2 O'
_chemical_formula_sum 'C15 H12 N2 O'
_chemical_formula_weight 236.27
_chemical_name_systematic
;
1,3-Diphenyl-4,5-dihydro-1<i>H</i>-pyrazol-5-one
;
_space_group_IT_number 14
_symmetry_cell_setting monoclinic
_symmetry_space_group_name_Hall '-P 2ybc'
_symmetry_space_group_name_H-M 'P 1 21/c 1'
_atom_sites_solution_hydrogens geom
_atom_sites_solution_primary direct
_atom_sites_solution_secondary difmap
_audit_creation_method SHELXL-97
_cell_angle_alpha 90.00
_cell_angle_beta 113.998(2)
_cell_angle_gamma 90.00
_cell_formula_units_Z 4
_cell_length_a 11.1823(3)
_cell_length_b 11.7503(4)
_cell_length_c 9.6443(2)
_cell_measurement_reflns_used 9201
_cell_measurement_temperature 120(2)
_cell_measurement_theta_max 27.48
_cell_measurement_theta_min 2.91
_cell_volume 1157.68(6)
_computing_cell_refinement 'DENZO (Otwinowski & Minor, 1997) and COLLECT (Hooft, 1998)'
_computing_data_collection 'COLLECT (Hooft, 1998)'
_computing_data_reduction 'DENZO (Otwinowski & Minor, 1997) and COLLECT (Hooft, 1998)'
_computing_molecular_graphics 'ORTEP-3 (Farrugia, 1997) and DIAMOND (Brandenburg, 2006)'
_computing_publication_material 'publCIF (Westrip, 2010)'
_computing_structure_refinement 'SHELXL97 (Sheldrick, 2008)'
_computing_structure_solution 'SHELXS97 (Sheldrick, 2008)'
_diffrn_ambient_temperature 120(2)
_diffrn_detector_area_resol_mean 28.5714
_diffrn_measured_fraction_theta_full 0.996
_diffrn_measured_fraction_theta_max 0.996
_diffrn_measurement_device
;
AFC12 (Right): Kappa 3 circle
;
_diffrn_measurement_device_type
;
Rigaku Saturn724+
;
_diffrn_measurement_method 'profile data from \w-scans'
_diffrn_radiation_monochromator Confocal
_diffrn_radiation_type 'Mo K\a'
_diffrn_radiation_wavelength 0.71073
_diffrn_reflns_av_R_equivalents 0.0419
_diffrn_reflns_av_sigmaI/netI 0.0231
_diffrn_reflns_limit_h_max 13
_diffrn_reflns_limit_h_min -13
_diffrn_reflns_limit_k_max 12
_diffrn_reflns_limit_k_min -13
_diffrn_reflns_limit_l_max 11
_diffrn_reflns_limit_l_min -11
_diffrn_reflns_number 12058
_diffrn_reflns_theta_full 24.99
_diffrn_reflns_theta_max 24.99
_diffrn_reflns_theta_min 2.93
_diffrn_standards_decay_% 0
_exptl_absorpt_coefficient_mu 0.087
_exptl_absorpt_correction_T_max 1.000000
_exptl_absorpt_correction_T_min 0.790147
_exptl_absorpt_correction_type multi-scan
_exptl_absorpt_process_details '(SADABS; Sheldrick, 2007)'
_exptl_crystal_colour light-yellow
_exptl_crystal_density_diffrn 1.356
_exptl_crystal_density_method 'not measured'
_exptl_crystal_description rod
_exptl_crystal_F_000 496
_exptl_crystal_size_max 0.34
_exptl_crystal_size_mid 0.10
_exptl_crystal_size_min 0.08
_refine_diff_density_max 0.743
_refine_diff_density_min -0.198
_refine_ls_extinction_method none
_refine_ls_goodness_of_fit_ref 1.065
_refine_ls_hydrogen_treatment constr
_refine_ls_matrix_type full
_refine_ls_number_parameters 163
_refine_ls_number_reflns 2024
_refine_ls_number_restraints 0
_refine_ls_restrained_S_all 1.065
_refine_ls_R_factor_all 0.0526
_refine_ls_R_factor_gt 0.0475
_refine_ls_shift/su_max 0.000
_refine_ls_shift/su_mean 0.000
_refine_ls_structure_factor_coef Fsqd
_refine_ls_weighting_details 'calc w=1/[\s^2^(Fo^2^)+(0.0598P)^2^+0.8279P] where P=(Fo^2^+2Fc^2^)/3'
_refine_ls_weighting_scheme calc
_refine_ls_wR_factor_gt 0.1221
_refine_ls_wR_factor_ref 0.1274
_reflns_number_gt 1829
_reflns_number_total 2024
_reflns_threshold_expression I>2\s(I)
_cod_data_source_file hg5186.cif
_cod_data_source_block I
_cod_original_sg_symbol_H-M ' P 21/c'
_cod_database_code 2234246
_cod_database_fobs_code 2234246

loop_
_symmetry_equiv_pos_as_xyz
'x, y, z'
'-x, y+1/2, -z+1/2'
'-x, -y, -z'
'x, -y-1/2, z-1/2'

loop_
_atom_site_type_symbol
_atom_site_label
_atom_site_fract_x
_atom_site_fract_y
_atom_site_fract_z
_atom_site_U_iso_or_equiv
_atom_site_adp_type
_atom_site_calc_flag
_atom_site_refinement_flags
_atom_site_occupancy
_atom_site_symmetry_multiplicity
O O1 0.22694(13) 0.27778(11) 0.57957(14) 0.0312(4) Uani d . 1 1
N N1 0.21383(13) 0.47099(12) 0.62331(15) 0.0198(4) Uani d . 1 1
N N2 0.24220(13) 0.54258(12) 0.74837(15) 0.0196(3) Uani d . 1 1
C C1 0.15405(16) 0.51898(14) 0.47568(18) 0.0195(4) Uani d . 1 1
C C2 0.16304(18) 0.46485(15) 0.35195(19) 0.0247(4) Uani d . 1 1
H H2 0.2084 0.3946 0.3650 0.030 Uiso calc R 1 1
C C3 0.1051(2) 0.51443(17) 0.2092(2) 0.0302(5) Uani d . 1 1
H H3 0.1101 0.4771 0.1243 0.036 Uiso calc R 1 1
C C4 0.03995(18) 0.61747(16) 0.1888(2) 0.0292(5) Uani d . 1 1
H H4 0.0002 0.6507 0.0907 0.035 Uiso calc R 1 1
C C5 0.03356(17) 0.67148(16) 0.3133(2) 0.0272(4) Uani d . 1 1
H H5 -0.0094 0.7429 0.3004 0.033 Uiso calc R 1 1
C C6 0.08893(17) 0.62284(15) 0.4563(2) 0.0232(4) Uani d . 1 1
H H6 0.0826 0.6600 0.5405 0.028 Uiso calc R 1 1
C C7 0.24708(16) 0.35860(14) 0.66481(19) 0.0200(4) Uani d . 1 1
C C8 0.30948(17) 0.35961(14) 0.83575(18) 0.0202(4) Uani d . 1 1
H H8A 0.2618 0.3096 0.8787 0.024 Uiso calc R 1 1
H H8B 0.4023 0.3357 0.8752 0.024 Uiso calc R 1 1
C C9 0.29726(16) 0.48130(14) 0.86983(18) 0.0187(4) Uani d . 1 1
C C10 0.34323(16) 0.53258(14) 1.02117(18) 0.0204(4) Uani d . 1 1
C C11 0.31799(17) 0.64722(15) 1.0390(2) 0.0231(4) Uani d . 1 1
H H11 0.2693 0.6921 0.9523 0.028 Uiso calc R 1 1
C C12 0.36371(18) 0.69541(16) 1.1822(2) 0.0259(4) Uani d . 1 1
H H12 0.3452 0.7729 1.1937 0.031 Uiso calc R 1 1
C C13 0.43659(18) 0.63072(16) 1.3092(2) 0.0271(4) Uani d . 1 1
H H13 0.4688 0.6642 1.4073 0.033 Uiso calc R 1 1
C C14 0.46240(18) 0.51717(16) 1.2925(2) 0.0260(4) Uani d . 1 1
H H14 0.5127 0.4731 1.3794 0.031 Uiso calc R 1 1
C C15 0.41501(17) 0.46785(15) 1.14959(19) 0.0225(4) Uani d . 1 1
H H15 0.4315 0.3897 1.1390 0.027 Uiso calc R 1 1

loop_
_atom_site_aniso_label
_atom_site_aniso_U_11
_atom_site_aniso_U_22
_atom_site_aniso_U_33
_atom_site_aniso_U_12
_atom_site_aniso_U_13
_atom_site_aniso_U_23
O1 0.0396(8) 0.0244(7) 0.0291(7) 0.0014(6) 0.0134(6) -0.0030(6)
N1 0.0215(7) 0.0188(8) 0.0177(7) -0.0005(6) 0.0064(6) -0.0021(5)
N2 0.0202(7) 0.0191(8) 0.0195(7) -0.0009(6) 0.0079(6) -0.0019(5)
C1 0.0169(8) 0.0201(9) 0.0201(9) -0.0037(6) 0.0061(7) 0.0006(7)
C2 0.0271(9) 0.0236(9) 0.0244(9) -0.0011(7) 0.0113(7) 0.0003(7)
C3 0.0357(11) 0.0335(11) 0.0214(9) -0.0065(8) 0.0117(8) -0.0026(8)
C4 0.0280(10) 0.0302(10) 0.0225(9) -0.0072(8) 0.0031(8) 0.0067(7)
C5 0.0235(9) 0.0233(9) 0.0294(10) -0.0014(7) 0.0053(7) 0.0042(7)
C6 0.0216(9) 0.0230(9) 0.0243(9) -0.0013(7) 0.0086(7) -0.0014(7)
C7 0.0217(9) 0.0170(8) 0.0221(9) -0.0005(7) 0.0099(7) -0.0007(7)
C8 0.0231(9) 0.0174(9) 0.0207(8) 0.0006(7) 0.0094(7) 0.0010(7)
C9 0.0170(8) 0.0201(9) 0.0195(8) 0.0000(6) 0.0079(7) 0.0015(7)
C10 0.0191(8) 0.0230(9) 0.0214(9) -0.0013(7) 0.0106(7) 0.0000(7)
C11 0.0214(9) 0.0241(9) 0.0233(9) 0.0026(7) 0.0086(7) 0.0018(7)
C12 0.0272(9) 0.0235(9) 0.0294(10) 0.0012(7) 0.0140(8) -0.0040(7)
C13 0.0286(10) 0.0316(11) 0.0217(9) -0.0024(8) 0.0108(8) -0.0062(7)
C14 0.0273(10) 0.0305(10) 0.0199(9) 0.0018(8) 0.0093(7) 0.0035(7)
C15 0.0257(9) 0.0205(9) 0.0232(9) 0.0012(7) 0.0120(7) 0.0016(7)

loop_
_atom_type_symbol
_atom_type_description
_atom_type_scat_dispersion_real
_atom_type_scat_dispersion_imag
_atom_type_scat_source
C C 0.0033 0.0016 'International Tables Vol C Tables 4.2.6.8 and 6.1.1.4'
H H 0.0000 0.0000 'International Tables Vol C Tables 4.2.6.8 and 6.1.1.4'
N N 0.0061 0.0033 'International Tables Vol C Tables 4.2.6.8 and 6.1.1.4'
O O 0.0106 0.0060 'International Tables Vol C Tables 4.2.6.8 and 6.1.1.4'

loop_
_geom_angle_atom_site_label_1
_geom_angle_atom_site_label_2
_geom_angle_atom_site_label_3
_geom_angle
C7 N1 N2 112.61(13)
C7 N1 C1 128.99(14)
N2 N1 C1 118.38(14)
C9 N2 N1 107.64(14)
C2 C1 C6 120.06(16)
C2 C1 N1 120.63(15)
C6 C1 N1 119.29(15)
C3 C2 C1 119.40(17)
C3 C2 H2 120.3
C1 C2 H2 120.3
C4 C3 C2 120.92(17)
C4 C3 H3 119.5
C2 C3 H3 119.5
C3 C4 C5 119.12(16)
C3 C4 H4 120.4
C5 C4 H4 120.4
C6 C5 C4 120.94(17)
C6 C5 H5 119.5
C4 C5 H5 119.5
C5 C6 C1 119.52(17)
C5 C6 H6 120.2
C1 C6 H6 120.2
O1 C7 N1 126.50(15)
O1 C7 C8 128.48(15)
N1 C7 C8 105.00(13)
C9 C8 C7 101.91(13)
C9 C8 H8A 111.4
C7 C8 H8A 111.4
C9 C8 H8B 111.4
C7 C8 H8B 111.4
H8A C8 H8B 109.3
N2 C9 C10 121.10(15)
N2 C9 C8 112.77(14)
C10 C9 C8 126.12(15)
C15 C10 C11 119.15(15)
C15 C10 C9 120.12(16)
C11 C10 C9 120.72(15)
C12 C11 C10 120.30(16)
C12 C11 H11 119.8
C10 C11 H11 119.8
C11 C12 C13 120.13(17)
C11 C12 H12 119.9
C13 C12 H12 119.9
C14 C13 C12 119.95(16)
C14 C13 H13 120.0
C12 C13 H13 120.0
C13 C14 C15 120.21(16)
C13 C14 H14 119.9
C15 C14 H14 119.9
C14 C15 C10 120.24(17)
C14 C15 H15 119.9
C10 C15 H15 119.9

loop_
_geom_bond_atom_site_label_1
_geom_bond_atom_site_label_2
_geom_bond_distance
O1 C7 1.216(2)
N1 C7 1.386(2)
N1 N2 1.3970(19)
N1 C1 1.421(2)
N2 C9 1.297(2)
C1 C2 1.391(2)
C1 C6 1.394(2)
C2 C3 1.389(3)
C2 H2 0.9500
C3 C4 1.385(3)
C3 H3 0.9500
C4 C5 1.386(3)
C4 H4 0.9500
C5 C6 1.384(2)
C5 H5 0.9500
C6 H6 0.9500
C7 C8 1.506(2)
C8 C9 1.486(2)
C8 H8A 0.9900
C8 H8B 0.9900
C9 C10 1.465(2)
C10 C15 1.396(2)
C10 C11 1.401(2)
C11 C12 1.384(2)
C11 H11 0.9500
C12 C13 1.389(3)
C12 H12 0.9500
C13 C14 1.388(3)
C13 H13 0.9500
C14 C15 1.387(2)
C14 H14 0.9500
C15 H15 0.9500

loop_
_geom_hbond_atom_site_label_D
_geom_hbond_atom_site_label_H
_geom_hbond_atom_site_label_A
_geom_hbond_site_symmetry_A
_geom_hbond_distance_DH
_geom_hbond_distance_HA
_geom_hbond_distance_DA
_geom_hbond_angle_DHA
C8 H8A O1 4_566 0.99 2.36 3.279(2) 154
C12 H12 N2 4_576 0.95 2.61 3.527(2) 163
C8 H8B Cg1 3_667 0.99 2.69 3.437(2) 132

loop_
_geom_torsion_atom_site_label_1
_geom_torsion_atom_site_label_2
_geom_torsion_atom_site_label_3
_geom_torsion_atom_site_label_4
_geom_torsion
C7 N1 N2 C9 2.34(18)
C1 N1 N2 C9 -179.20(14)
C7 N1 C1 C2 -23.6(3)
N2 N1 C1 C2 158.25(15)
C7 N1 C1 C6 158.12(17)
N2 N1 C1 C6 -20.0(2)
C6 C1 C2 C3 -0.9(3)
N1 C1 C2 C3 -179.19(15)
C1 C2 C3 C4 0.8(3)
C2 C3 C4 C5 0.3(3)
C3 C4 C5 C6 -1.3(3)
C4 C5 C6 C1 1.1(3)
C2 C1 C6 C5 0.0(3)
N1 C1 C6 C5 178.26(15)
N2 N1 C7 O1 175.85(16)
C1 N1 C7 O1 -2.4(3)
N2 N1 C7 C8 -2.88(18)
C1 N1 C7 C8 178.87(15)
O1 C7 C8 C9 -176.47(18)
N1 C7 C8 C9 2.23(16)
N1 N2 C9 C10 177.90(14)
N1 N2 C9 C8 -0.70(18)
C7 C8 C9 N2 -0.98(18)
C7 C8 C9 C10 -179.50(15)
N2 C9 C10 C15 -172.87(15)
C8 C9 C10 C15 5.5(3)
N2 C9 C10 C11 6.0(2)
C8 C9 C10 C11 -175.62(16)
C15 C10 C11 C12 0.0(3)
C9 C10 C11 C12 -178.90(16)
C10 C11 C12 C13 0.9(3)
C11 C12 C13 C14 -0.7(3)
C12 C13 C14 C15 -0.4(3)
C13 C14 C15 C10 1.2(3)
C11 C10 C15 C14 -1.0(3)
C9 C10 C15 C14 177.83(16)

loop_
_cod_related_entry_id
_cod_related_entry_database
_cod_related_entry_code
1 ChemSpider 70920
